data_2201709
loop_
_publ_author_name
'Gilardi, Richard'
'Flippen-Anderson, Judith L.'
'Evans, Robin'

_publ_section_title
;<i>cis</i>-2,4,6,8-Tetranitro-1<i>H</i>,5<i>H</i>-2,4,6,8-tetraazabicyclo[3.3.0]octane,
 the energetic compound `bicyclo-HMX'
;
_journal_issue 9
_journal_name_full 'Acta Crystallographica Section E'
_journal_page_first o972
_journal_page_last o974
_journal_paper_doi 10.1107/S1600536802013582
_journal_volume 58
_journal_year 2002
_chemical_formula_iupac 'C4 H6 N8 O8'
_chemical_formula_moiety 'C4 H6 N8 O8'
_chemical_formula_sum 'C4 H6 N8 O8'
_chemical_formula_weight 294.17
_chemical_name_common bicyclo-HMX
_chemical_name_systematic
;
cis-2,4,6,8-Tetranitro-1H,5H-2,4,6,8-tetraazabicyclo[3.3.0]octane
;
_space_group_IT_number 4
_symmetry_cell_setting monoclinic
_symmetry_space_group_name_Hall 'P 2yb'
_symmetry_space_group_name_H-M 'P 1 21 1'
_atom_sites_solution_hydrogens geom
_atom_sites_solution_primary direct
_atom_sites_solution_secondary difmap
_cell_angle_alpha 90.00
_cell_angle_beta 101.783(2)
_cell_angle_gamma 90.00
_cell_formula_units_Z 2
_cell_length_a 8.5979(2)
_cell_length_b 6.9495(2)
_cell_length_c 8.9726(2)
_cell_measurement_reflns_used 2531
_cell_measurement_temperature 294(2)
_cell_measurement_theta_max 66.8
_cell_measurement_theta_min 5.0
_cell_volume 524.83(2)
_computing_cell_refinement SMART
_computing_data_collection 'SMART (Bruker, 2001)'
_computing_data_reduction 'SAINT (Bruker, 2001)'
_computing_molecular_graphics 'SHELXTL (Sheldrick, 1997)'
_computing_publication_material SHELXTL
_computing_structure_refinement 'SHELXL97 (Sheldrick, 1997)'
_computing_structure_solution 'SHELXS97 (Sheldrick, 1990)'
_diffrn_ambient_temperature 294(2)
_diffrn_measured_fraction_theta_full 0.938
_diffrn_measured_fraction_theta_max 0.939
_diffrn_measurement_device_type 'Bruker 6K CCD area detector'
_diffrn_measurement_method '\f and \w'
_diffrn_radiation_monochromator graphite
_diffrn_radiation_source 'fine-focus sealed tube'
_diffrn_radiation_type CuK\a
_diffrn_radiation_wavelength 1.54178
_diffrn_reflns_av_R_equivalents 0.027
_diffrn_reflns_av_sigmaI/netI 0.034
_diffrn_reflns_limit_h_max 9
_diffrn_reflns_limit_h_min -9
_diffrn_reflns_limit_k_max 7
_diffrn_reflns_limit_k_min -6
_diffrn_reflns_limit_l_max 10
_diffrn_reflns_limit_l_min -9
_diffrn_reflns_number 2607
_diffrn_reflns_theta_full 66.7
_diffrn_reflns_theta_max 66.7
_diffrn_reflns_theta_min 5.0
_diffrn_standards_decay_% 0
_diffrn_standards_number 0
_exptl_absorpt_coefficient_mu 1.60
_exptl_absorpt_correction_T_max 0.853
_exptl_absorpt_correction_T_min 0.384
_exptl_absorpt_correction_type multi-scan
_exptl_absorpt_process_details
;
 SADABS, V.2.03 (Bruker, 2001).
;
_exptl_crystal_colour colorless
_exptl_crystal_density_diffrn 1.861
_exptl_crystal_density_method 'not measured'
_exptl_crystal_description 'Rectangular prism'
_exptl_crystal_F_000 300
_exptl_crystal_size_max .6
_exptl_crystal_size_mid .14
_exptl_crystal_size_min .10
_refine_diff_density_max 0.22
_refine_diff_density_min -0.23
_refine_ls_abs_structure_details 'Flack (1983), 484 Friedel pairs'
_refine_ls_abs_structure_Flack 0.1(3)
_refine_ls_extinction_coef 0.077(4)
_refine_ls_extinction_expression Fc^*^=kFc[1+0.001xFc^2^\l^3^/sin(2\q)]^-1/4^
_refine_ls_extinction_method SHELXL97
_refine_ls_goodness_of_fit_ref 1.15
_refine_ls_hydrogen_treatment constr
_refine_ls_matrix_type full
_refine_ls_number_parameters 182
_refine_ls_number_reflns 1442
_refine_ls_number_restraints 1
_refine_ls_restrained_S_all 1.15
_refine_ls_R_factor_all 0.036
_refine_ls_R_factor_gt 0.036
_refine_ls_shift/su_max 0.007
_refine_ls_shift/su_mean 0.001
_refine_ls_structure_factor_coef Fsqd
_refine_ls_weighting_details 'calc w = 1/[\s^2^(Fo^2^)+(0.0562P)^2^+0.0158P] where P = (Fo^2^+2Fc^2^)/3'
_refine_ls_weighting_scheme calc
_refine_ls_wR_factor_gt 0.090
_refine_ls_wR_factor_ref 0.091
_reflns_number_gt 1400
_reflns_number_total 1442
_reflns_threshold_expression I>2\s(I)
_cod_data_source_file ya6116.cif
_cod_data_source_block II
_cod_depositor_comments
;
The following automatic conversions were performed:
'_symmetry_cell_setting' value 'Monoclinic' changed to 'monoclinic'
according to '/home/saulius/struct/CIF-dictionaries/cif_core.dic'
dictionary named 'cif_core.dic' version 2.4.1 from 2010-06-29.

Automatic conversion script
Id: cif_fix_enum 1527 2010-12-29 10:47:43Z saulius 

The following automatic conversions were performed:

'_symmetry_cell_setting' value 'Monoclinic' changed to 'monoclinic'
according to /home/saulius/struct/CIF-dictionaries/cif_core.dic
dictionary named 'cif_core.dic' version 2.4.1 from 2010-06-29.

Automatic conversion script
Id: cif_fix_values 1715 2011-07-08 13:25:40Z adriana 
;
_cod_original_sg_symbol_H-M 'P 21'
_cod_database_code 2201709
_cod_database_fobs_code 2201709

loop_
_symmetry_equiv_pos_as_xyz
'x, y, z'
'-x, y+1/2, -z'

loop_
_atom_site_label
_atom_site_fract_x
_atom_site_fract_y
_atom_site_fract_z
_atom_site_U_iso_or_equiv
_atom_site_adp_type
_atom_site_calc_flag
_atom_site_refinement_flags
_atom_site_occupancy
_atom_site_disorder_assembly
_atom_site_disorder_group
_atom_site_type_symbol
C1 0.1760(3) 0.1529(3) 0.2716(2) 0.0369(5) Uani d . 1 . . C
H1A 0.1579 0.0436 0.3351 0.044 Uiso calc R 1 . . H
N2 0.0277(2) 0.2328(3) 0.1859(2) 0.0467(5) Uani d . 1 . . N
N2A -0.0923(3) 0.1093(5) 0.1244(2) 0.0601(7) Uani d . 1 . . N
O2A -0.2217(2) 0.1836(5) 0.0775(2) 0.0816(8) Uani d . 1 . . O
O2B -0.0570(3) -0.0609(4) 0.1172(3) 0.0761(7) Uani d . 1 . . O
C3 -0.0147(3) 0.4210(4) 0.2334(3) 0.0509(6) Uani d . 1 . . C
H3B -0.1092 0.4161 0.2766 0.061 Uiso calc R 1 . . H
H3C -0.0310 0.5121 0.1497 0.061 Uiso calc R 1 . . H
N4 0.1255(2) 0.4685(3) 0.3480(2) 0.0411(5) Uani d . 1 . . N
N4A 0.1029(3) 0.5762(3) 0.4688(3) 0.0557(6) Uani d . 1 . . N
O4A -0.0202(3) 0.6709(4) 0.4475(3) 0.0750(7) Uani d . 1 . . O
O4B 0.2032(3) 0.5730(4) 0.5844(3) 0.0849(8) Uani d . 1 . . O
C5 0.2508(2) 0.3261(3) 0.3678(3) 0.0372(5) Uani d . 1 . . C
H5A 0.2887 0.2919 0.4751 0.045 Uiso calc R 1 . . H
N6 0.3803(2) 0.3785(3) 0.2938(2) 0.0441(5) Uani d . 1 . . N
N6A 0.5115(2) 0.4669(3) 0.3746(3) 0.0568(6) Uani d . 1 . . N
O6A 0.5030(3) 0.5300(4) 0.4998(3) 0.0753(6) Uani d . 1 . . O
O6B 0.6228(2) 0.4830(4) 0.3108(4) 0.0868(8) Uani d . 1 . . O
C7 0.3858(3) 0.2678(4) 0.1574(3) 0.0507(6) Uani d . 1 . . C
H7A 0.4932 0.2260 0.1564 0.061 Uiso calc R 1 . . H
H7B 0.3456 0.3421 0.0662 0.061 Uiso calc R 1 . . H
N8 0.2824(2) 0.1037(3) 0.1698(2) 0.0424(5) Uani d . 1 . . N
N8A 0.3583(3) -0.0773(3) 0.1965(3) 0.0516(5) Uani d . 1 . . N
O8A 0.2907(3) -0.2001(3) 0.2538(3) 0.0713(6) Uani d . 1 . . O
O8B 0.4802(3) -0.0977(3) 0.1505(3) 0.0730(6) Uani d . 1 . . O

loop_
_atom_site_aniso_label
_atom_site_aniso_U_11
_atom_site_aniso_U_22
_atom_site_aniso_U_33
_atom_site_aniso_U_12
_atom_site_aniso_U_13
_atom_site_aniso_U_23
C1 0.0357(11) 0.0338(12) 0.0428(10) -0.0018(8) 0.0114(9) -0.0001(9)
N2 0.0319(10) 0.0551(13) 0.0522(10) -0.0002(9) 0.0063(7) -0.0067(9)
N2A 0.0412(13) 0.093(2) 0.0468(11) -0.0141(11) 0.0100(9) -0.0120(12)
O2A 0.0392(12) 0.136(2) 0.0637(11) -0.0056(13) -0.0039(8) -0.0003(13)
O2B 0.0696(13) 0.0732(17) 0.0866(14) -0.0237(13) 0.0185(11) -0.0329(12)
C3 0.0439(12) 0.0584(16) 0.0509(12) 0.0153(11) 0.0106(10) 0.0049(11)
N4 0.0406(10) 0.0355(11) 0.0516(10) 0.0035(8) 0.0197(8) -0.0017(7)
N4A 0.0587(14) 0.0478(13) 0.0689(13) -0.0044(10) 0.0325(11) -0.0147(10)
O4A 0.0735(14) 0.0643(14) 0.0988(16) 0.0199(11) 0.0445(12) -0.0115(11)
O4B 0.0783(15) 0.0970(19) 0.0768(13) 0.0006(13) 0.0099(12) -0.0435(13)
C5 0.0343(11) 0.0337(12) 0.0448(10) -0.0028(9) 0.0104(8) -0.0002(8)
N6 0.0323(9) 0.0412(11) 0.0615(11) -0.0035(8) 0.0158(8) -0.0042(9)
N6A 0.0333(11) 0.0443(13) 0.0910(17) -0.0017(8) 0.0088(10) 0.0059(11)
O6A 0.0593(12) 0.0818(16) 0.0775(12) -0.0232(11) -0.0031(9) -0.0162(12)
O6B 0.0380(12) 0.0825(17) 0.146(2) -0.0125(10) 0.0333(13) -0.0024(16)
C7 0.0498(15) 0.0456(15) 0.0641(14) 0.0011(10) 0.0287(12) 0.0040(11)
N8 0.0415(11) 0.0377(11) 0.0515(10) 0.0028(8) 0.0176(8) -0.0012(8)
N8A 0.0539(12) 0.0422(12) 0.0614(12) 0.0059(9) 0.0179(10) -0.0048(9)
O8A 0.0890(14) 0.0354(10) 0.0979(15) 0.0046(9) 0.0385(13) 0.0051(10)
O8B 0.0633(13) 0.0661(14) 0.0976(15) 0.0230(10) 0.0351(11) -0.0065(12)

loop_
_atom_type_symbol
_atom_type_description
_atom_type_scat_dispersion_real
_atom_type_scat_dispersion_imag
_atom_type_scat_source
C C 0.0181 0.0091 'International Tables Vol C Tables 4.2.6.8 and 6.1.1.4'
H H 0.0000 0.0000 'International Tables Vol C Tables 4.2.6.8 and 6.1.1.4'
N N 0.0311 0.0180 'International Tables Vol C Tables 4.2.6.8 and 6.1.1.4'
O O 0.0492 0.0322 'International Tables Vol C Tables 4.2.6.8 and 6.1.1.4'

loop_
_geom_angle_atom_site_label_1
_geom_angle_atom_site_label_2
_geom_angle_atom_site_label_3
_geom_angle
N2 C1 N8 110.59(18)
N2 C1 C5 102.56(17)
N8 C1 C5 106.84(17)
N2 C1 H1A 112.1
N8 C1 H1A 112.1
C5 C1 H1A 112.1
N2A N2 C3 118.1(2)
N2A N2 C1 118.7(2)
C3 N2 C1 115.81(19)
O2A N2A O2B 127.4(3)
O2A N2A N2 115.7(3)
O2B N2A N2 116.8(2)
N2 C3 N4 101.03(18)
N2 C3 H3B 111.6
N4 C3 H3B 111.6
N2 C3 H3C 111.6
N4 C3 H3C 111.6
H3B C3 H3C 109.4
N4A N4 C5 120.05(19)
N4A N4 C3 117.05(19)
C5 N4 C3 114.89(18)
O4B N4A O4A 125.9(2)
O4B N4A N4 118.7(2)
O4A N4A N4 115.4(2)
N4 C5 N6 113.10(18)
N4 C5 C1 104.48(16)
N6 C5 C1 102.14(17)
N4 C5 H5A 112.1
N6 C5 H5A 112.1
C1 C5 H5A 112.1
N6A N6 C5 120.0(2)
N6A N6 C7 121.49(19)
C5 N6 C7 114.30(19)
O6B N6A O6A 126.9(2)
O6B N6A N6 116.0(3)
O6A N6A N6 117.0(2)
N6 C7 N8 102.92(16)
N6 C7 H7A 111.2
N8 C7 H7A 111.2
N6 C7 H7B 111.2
N8 C7 H7B 111.2
H7A C7 H7B 109.1
N8A N8 C1 115.36(18)
N8A N8 C7 116.06(18)
C1 N8 C7 109.46(17)
O8A N8A O8B 126.1(2)
O8A N8A N8 117.13(19)
O8B N8A N8 116.6(2)

loop_
_geom_bond_atom_site_label_1
_geom_bond_atom_site_label_2
_geom_bond_site_symmetry_2
_geom_bond_distance
_geom_bond_publ_flag
C1 N2 . 1.457(3) ?
C1 N8 . 1.460(3) ?
C1 C5 . 1.543(3) ?
C1 H1A . 0.9800 ?
N2 N2A . 1.369(3) ?
N2 C3 . 1.446(4) ?
N2A O2A . 1.221(3) ?
N2A O2B . 1.227(4) ?
C3 N4 . 1.453(3) ?
C3 H3B . 0.9700 ?
C3 H3C . 0.9700 ?
N4 N4A . 1.364(3) ?
N4 C5 . 1.447(3) ?
N4A O4B . 1.206(3) ?
N4A O4A . 1.228(3) ?
C5 N6 . 1.455(3) ?
C5 H5A . 0.9800 ?
N6 N6A . 1.357(3) ?
N6 C7 . 1.454(3) ?
N6A O6B . 1.216(3) ?
N6A O6A . 1.222(4) ?
C7 N8 . 1.464(3) ?
C7 H7A . 0.9700 ?
C7 H7B . 0.9700 ?
N8 N8A . 1.415(3) ?
N8A O8A . 1.206(3) ?
N8A O8B . 1.211(3) ?

loop_
_geom_hbond_atom_site_label_D
_geom_hbond_atom_site_label_H
_geom_hbond_atom_site_label_A
_geom_hbond_site_symmetry_A
_geom_hbond_distance_DH
_geom_hbond_distance_HA
_geom_hbond_distance_DA
_geom_hbond_angle_DHA
C1 H1A O8A . 0.98 2.25 2.661(3) 104
C7 H7A O8B . 0.97 2.25 2.671(3) 105
C5 H5A O6A 2_646 0.98 2.53 3.017(3) 111
C3 H3B O6B 1_455 0.97 2.43 3.357(3) 160

loop_
_cod_related_entry_id
_cod_related_entry_database
_cod_related_entry_code
1 ChemSpider 9045387
